data_4112243
loop_
_publ_author_name
'Nabi A. Magomedov'
'Piero L. Ruggiero'
'Yuchen Tang'

_publ_section_title
;
 Remarkably Facile Hexatriene Electrocyclizations as a Route to
 Functionalized Cyclohexenones via Ring Expansion of Cyclobutenones
;
_journal_name_full 'Journal of the American Chemical Society'
_journal_page_first 1624
_journal_page_last 1625
_journal_paper_doi 10.1021/ja0399066
_journal_volume 126
_journal_year 2004
_chemical_formula_moiety 'C25 H22 O3 S'
_chemical_formula_sum 'C25 H22 O3 S'
_chemical_formula_weight 402.49
_chemical_name_common MAGPR01
_chemical_name_systematic
; 
 ? 
;
_space_group_IT_number 2
_symmetry_cell_setting triclinic
_symmetry_space_group_name_Hall '-P 1'
_symmetry_space_group_name_H-M 'P -1'
_atom_sites_solution_hydrogens geom
_atom_sites_solution_primary direct
_atom_sites_solution_secondary difmap
_audit_creation_method SHELXL-97
_cell_angle_alpha 81.917(2)
_cell_angle_beta 89.293(2)
_cell_angle_gamma 72.296(2)
_cell_formula_units_Z 4
_cell_length_a 9.8020(12)
_cell_length_b 10.9657(13)
_cell_length_c 20.323(2)
_cell_measurement_reflns_used 6228
_cell_measurement_temperature 193(2)
_cell_measurement_theta_max 28.2
_cell_measurement_theta_min 2.3
_cell_volume 2059.2(4)
_computing_cell_refinement 'Bruker SMART'
_computing_data_collection 'Bruker SMART'
_computing_data_reduction 'Bruker SAINT'
_computing_molecular_graphics 'Bruker SHELXTL'
_computing_publication_material 'Bruker SHELXTL'
_computing_structure_refinement 'SHELXL-97 (Sheldrick, 1997)'
_computing_structure_solution 'SHELXS-97 (Sheldrick, 1990)'
_diffrn_ambient_temperature 193(2)
_diffrn_measured_fraction_theta_full 0.955
_diffrn_measured_fraction_theta_max 0.955
_diffrn_measurement_device_type 'CCD area detector'
_diffrn_measurement_method 'phi and omega scans'
_diffrn_radiation_monochromator graphite
_diffrn_radiation_source 'fine-focus sealed tube'
_diffrn_radiation_type MoK\a
_diffrn_radiation_wavelength 0.71073
_diffrn_reflns_av_R_equivalents 0.0249
_diffrn_reflns_av_sigmaI/netI 0.0381
_diffrn_reflns_limit_h_max 12
_diffrn_reflns_limit_h_min -12
_diffrn_reflns_limit_k_max 14
_diffrn_reflns_limit_k_min -14
_diffrn_reflns_limit_l_max 26
_diffrn_reflns_limit_l_min -27
_diffrn_reflns_number 24832
_diffrn_reflns_theta_full 28.27
_diffrn_reflns_theta_max 28.27
_diffrn_reflns_theta_min 1.97
_exptl_absorpt_coefficient_mu 0.181
_exptl_absorpt_correction_type empirical
_exptl_absorpt_process_details SADABS
_exptl_crystal_colour Colorless
_exptl_crystal_density_diffrn 1.298
_exptl_crystal_density_meas 0
_exptl_crystal_description Block
_exptl_crystal_F_000 848
_exptl_crystal_size_max 0.50
_exptl_crystal_size_mid 0.40
_exptl_crystal_size_min 0.40
_refine_diff_density_max 0.279
_refine_diff_density_min -0.304
_refine_diff_density_rms 0.042
_refine_ls_extinction_method none
_refine_ls_goodness_of_fit_ref 1.029
_refine_ls_hydrogen_treatment mixed
_refine_ls_matrix_type full
_refine_ls_number_parameters 523
_refine_ls_number_reflns 9753
_refine_ls_number_restraints 0
_refine_ls_restrained_S_all 1.029
_refine_ls_R_factor_all 0.0854
_refine_ls_R_factor_gt 0.0562
_refine_ls_shift/su_max 0.000
_refine_ls_shift/su_mean 0.000
_refine_ls_structure_factor_coef Fsqd
_refine_ls_weighting_details 'calc w=1/[\s^2^(Fo^2^)+(0.0583P)^2^+0.6666P] where P=(Fo^2^+2Fc^2^)/3'
_refine_ls_weighting_scheme calc
_refine_ls_wR_factor_gt 0.1211
_refine_ls_wR_factor_ref 0.1318
_reflns_number_gt 7061
_reflns_number_total 9753
_reflns_threshold_expression >2sigma(I)
_cod_data_source_file ja0399066si20040113_120746.cif
_cod_data_source_block asd
_cod_database_code 4112243

loop_
_symmetry_equiv_pos_as_xyz
'x, y, z'
'-x, -y, -z'

loop_
_atom_site_label
_atom_site_type_symbol
_atom_site_fract_x
_atom_site_fract_y
_atom_site_fract_z
_atom_site_U_iso_or_equiv
_atom_site_adp_type
_atom_site_occupancy
_atom_site_symmetry_multiplicity
_atom_site_calc_flag
_atom_site_refinement_flags
S1 S 0.55245(6) 0.31030(4) 0.14994(2) 0.03678(13) Uani 1 1 d .
O3 O 0.34272(16) 0.47146(15) 0.26219(6) 0.0500(4) Uani 1 1 d .
C20 C 0.06267(19) 0.62510(16) 0.05778(9) 0.0318(4) Uani 1 1 d .
C12 C 0.33771(19) 0.56153(17) 0.05732(8) 0.0298(4) Uani 1 1 d .
H12A H 0.3191 0.6289 0.0192 0.036 Uiso 1 1 calc R
H12B H 0.3662 0.4788 0.0409 0.036 Uiso 1 1 calc R
C8 C 0.48156(19) 0.47649(16) 0.16501(8) 0.0299(4) Uani 1 1 d .
H8A H 0.5507 0.4941 0.1938 0.036 Uiso 1 1 calc R
C5 C 0.6094(2) 0.22064(16) 0.22876(9) 0.0310(4) Uani 1 1 d .
O1 O 0.67508(18) 0.30371(14) 0.10962(7) 0.0570(4) Uani 1 1 d .
C11 C 0.20196(18) 0.57488(16) 0.09501(8) 0.0282(4) Uani 1 1 d .
C13 C 0.46175(19) 0.57078(16) 0.10001(8) 0.0284(4) Uani 1 1 d .
H13A H 0.5496 0.5443 0.0751 0.034 Uiso 1 1 calc R
C10 C 0.2099(2) 0.54017(18) 0.16140(9) 0.0337(4) Uani 1 1 d .
H10A H 0.1246 0.5458 0.1831 0.040 Uiso 1 1 calc R
C9 C 0.3415(2) 0.49464(17) 0.20148(9) 0.0341(4) Uani 1 1 d .
C14 C 0.43941(18) 0.70975(17) 0.11240(9) 0.0310(4) Uani 1 1 d .
C25 C -0.0660(2) 0.6565(2) 0.09111(11) 0.0433(5) Uani 1 1 d .
H25A H -0.0638 0.6458 0.1373 0.052 Uiso 1 1 calc R
C4 C 0.5186(2) 0.16392(18) 0.26491(10) 0.0388(4) Uani 1 1 d .
H4A H 0.4279 0.1728 0.2478 0.047 Uiso 1 1 calc R
C23 C -0.2020(2) 0.7175(2) -0.01102(13) 0.0555(6) Uani 1 1 d .
H23A H -0.2900 0.7477 -0.0340 0.067 Uiso 1 1 calc R
C3 C 0.5647(2) 0.09382(19) 0.32689(10) 0.0447(5) Uani 1 1 d .
H3A H 0.5048 0.0544 0.3513 0.054 Uiso 1 1 calc R
C6 C 0.7452(2) 0.20672(18) 0.25335(10) 0.0367(4) Uani 1 1 d .
H6A H 0.8064 0.2438 0.2284 0.044 Uiso 1 1 calc R
C7 C 0.7880(2) 0.13704(19) 0.31528(10) 0.0430(5) Uani 1 1 d .
H7A H 0.8791 0.1272 0.3321 0.052 Uiso 1 1 calc R
C15 C 0.4545(2) 0.74369(18) 0.17485(10) 0.0383(4) Uani 1 1 d .
H15A H 0.4772 0.6798 0.2118 0.046 Uiso 1 1 calc R
C21 C 0.0555(2) 0.64138(19) -0.01149(10) 0.0407(5) Uani 1 1 d .
H21A H 0.1394 0.6217 -0.0351 0.049 Uiso 1 1 calc R
C2 C 0.6985(2) 0.08138(18) 0.35311(10) 0.0425(5) Uani 1 1 d .
C19 C 0.4067(2) 0.80858(19) 0.05835(11) 0.0434(5) Uani 1 1 d .
H19A H 0.3970 0.7886 0.0160 0.052 Uiso 1 1 calc R
C18 C 0.3885(2) 0.9356(2) 0.06647(13) 0.0530(6) Uani 1 1 d .
H18A H 0.3666 0.9999 0.0297 0.064 Uiso 1 1 calc R
C16 C 0.4363(2) 0.8715(2) 0.18281(12) 0.0472(5) Uani 1 1 d .
H16A H 0.4470 0.8923 0.2249 0.057 Uiso 1 1 calc R
C22 C -0.0767(3) 0.6870(2) -0.04554(12) 0.0515(6) Uani 1 1 d .
H22A H -0.0807 0.6970 -0.0918 0.062 Uiso 1 1 calc R
C24 C -0.1964(2) 0.7032(2) 0.05689(13) 0.0542(6) Uani 1 1 d .
H24A H -0.2808 0.7251 0.0801 0.065 Uiso 1 1 calc R
C17 C 0.4027(2) 0.9675(2) 0.12873(13) 0.0527(6) Uani 1 1 d .
H17A H 0.3896 1.0531 0.1342 0.063 Uiso 1 1 calc R
C1 C 0.7456(3) 0.0116(2) 0.42252(11) 0.0659(7) Uani 1 1 d .
H1B H 0.6717 -0.0216 0.4416 0.099 Uiso 1 1 calc R
H1C H 0.7632 0.0708 0.4495 0.099 Uiso 1 1 calc R
H1D H 0.8319 -0.0586 0.4205 0.099 Uiso 1 1 calc R
S2 S 0.93521(8) 0.68034(6) 0.35045(3) 0.05650(18) Uani 1 1 d .
C41 C 0.7551(2) 0.42189(17) 0.40182(9) 0.0341(4) Uani 1 1 d .
C42 C 0.8934(2) 0.41720(19) 0.43505(9) 0.0372(4) Uani 1 1 d .
H42A H 0.9229 0.3408 0.4684 0.045 Uiso 1 1 calc R
H42B H 0.8768 0.4923 0.4578 0.045 Uiso 1 1 calc R
C39 C 0.8287(2) 0.51525(19) 0.29443(9) 0.0424(5) Uani 1 1 d .
C35 C 0.9338(2) 0.78025(18) 0.27494(10) 0.0394(5) Uani 1 1 d .
O33 O 0.8049(2) 0.54849(16) 0.23437(7) 0.0610(5) Uani 1 1 d .
C38 C 0.9646(2) 0.52107(19) 0.32697(9) 0.0403(5) Uani 1 1 d .
H38A H 1.0396 0.5079 0.2940 0.048 Uiso 1 1 calc R
C43 C 1.0158(2) 0.41426(19) 0.38651(9) 0.0373(4) Uani 1 1 d .
H43A H 1.0925 0.4324 0.4100 0.045 Uiso 1 1 calc R
C36 C 1.0612(2) 0.79207(19) 0.24925(11) 0.0424(5) Uani 1 1 d .
H36A H 1.1477 0.7489 0.2723 0.051 Uiso 1 1 calc R
C50 C 0.6498(2) 0.37525(18) 0.44222(10) 0.0393(5) Uani 1 1 d .
C45 C 1.0918(2) 0.2610(2) 0.29786(10) 0.0440(5) Uani 1 1 d .
H45A H 1.0620 0.3314 0.2644 0.053 Uiso 1 1 calc R
C32 C 0.9311(2) 0.93287(18) 0.15377(10) 0.0428(5) Uani 1 1 d .
C44 C 1.0782(2) 0.28128(19) 0.36414(10) 0.0380(4) Uani 1 1 d .
C40 C 0.7294(2) 0.46963(19) 0.33674(10) 0.0409(5) Uani 1 1 d .
H40A H 0.6420 0.4735 0.3178 0.049 Uiso 1 1 calc R
C34 C 0.8047(2) 0.8448(2) 0.24057(11) 0.0456(5) Uani 1 1 d .
H34A H 0.7190 0.8370 0.2579 0.055 Uiso 1 1 calc R
C37 C 1.0586(2) 0.8685(2) 0.18915(11) 0.0449(5) Uani 1 1 d .
H37A H 1.1441 0.8771 0.1719 0.054 Uiso 1 1 calc R
C33 C 0.8048(2) 0.9206(2) 0.18058(11) 0.0466(5) Uani 1 1 d .
H33A H 0.7183 0.9643 0.1576 0.056 Uiso 1 1 calc R
O31 O 0.7951(3) 0.72044(17) 0.37730(10) 0.0891(7) Uani 1 1 d .
C55 C 0.6640(2) 0.3515(2) 0.51124(11) 0.0490(5) Uani 1 1 d .
H55A H 0.7403 0.3656 0.5324 0.059 Uiso 1 1 calc R
O32 O 1.0575(3) 0.67423(18) 0.39000(8) 0.0871(7) Uani 1 1 d .
C51 C 0.5334(2) 0.3530(2) 0.41197(14) 0.0546(6) Uani 1 1 d .
H51A H 0.5209 0.3694 0.3659 0.066 Uiso 1 1 calc R
C49 C 1.1285(2) 0.1727(2) 0.41217(11) 0.0497(5) Uani 1 1 d .
H49A H 1.1233 0.1828 0.4569 0.060 Uiso 1 1 calc R
C46 C 1.1488(2) 0.1381(2) 0.28097(12) 0.0513(6) Uani 1 1 d .
H46A H 1.1560 0.1269 0.2364 0.062 Uiso 1 1 calc R
C48 C 1.1857(3) 0.0507(2) 0.39494(13) 0.0598(6) Uani 1 1 d .
H48A H 1.2184 -0.0200 0.4281 0.072 Uiso 1 1 calc R
C47 C 1.1950(3) 0.0323(2) 0.32947(13) 0.0575(6) Uani 1 1 d .
H47A H 1.2320 -0.0504 0.3181 0.069 Uiso 1 1 calc R
C53 C 0.4523(3) 0.2845(3) 0.51782(19) 0.0804(10) Uani 1 1 d .
H53A H 0.3864 0.2541 0.5430 0.096 Uiso 1 1 calc R
C54 C 0.5648(3) 0.3067(2) 0.54881(14) 0.0680(8) Uani 1 1 d .
H54A H 0.5744 0.2918 0.5950 0.082 Uiso 1 1 calc R
C31 C 0.9310(3) 1.0108(2) 0.08641(12) 0.0691(7) Uani 1 1 d .
H31B H 0.8342 1.0491 0.0693 0.104 Uiso 1 1 calc R
H31C H 0.9851 0.9551 0.0565 0.104 Uiso 1 1 calc R
H31D H 0.9735 1.0776 0.0905 0.104 Uiso 1 1 calc R
C52 C 0.4377(3) 0.3073(3) 0.44992(19) 0.0749(9) Uani 1 1 d .
H52A H 0.3620 0.2915 0.4292 0.090 Uiso 1 1 calc R
O2 O 0.43818(18) 0.27049(14) 0.12584(8) 0.0587(5) Uani 1 1 d .

loop_
_atom_site_aniso_label
_atom_site_aniso_U_11
_atom_site_aniso_U_22
_atom_site_aniso_U_33
_atom_site_aniso_U_23
_atom_site_aniso_U_13
_atom_site_aniso_U_12
S1 0.0494(3) 0.0266(2) 0.0292(2) -0.00482(18) -0.0068(2) -0.0034(2)
O3 0.0577(9) 0.0568(9) 0.0253(7) -0.0006(6) 0.0008(6) -0.0048(7)
C20 0.0328(10) 0.0243(9) 0.0388(10) -0.0034(7) -0.0049(8) -0.0096(7)
C12 0.0334(10) 0.0304(9) 0.0243(8) -0.0023(7) -0.0015(7) -0.0084(7)
C8 0.0338(10) 0.0259(9) 0.0281(9) -0.0044(7) -0.0047(7) -0.0058(7)
C5 0.0366(10) 0.0249(9) 0.0296(9) -0.0027(7) -0.0034(8) -0.0068(7)
O1 0.0727(11) 0.0412(8) 0.0384(8) -0.0008(6) 0.0170(8) 0.0071(7)
C11 0.0316(9) 0.0232(8) 0.0305(9) -0.0044(7) -0.0019(7) -0.0089(7)
C13 0.0274(9) 0.0296(9) 0.0273(9) -0.0026(7) 0.0022(7) -0.0084(7)
C10 0.0315(10) 0.0369(10) 0.0314(9) -0.0024(8) 0.0046(8) -0.0099(8)
C9 0.0434(11) 0.0289(9) 0.0272(9) -0.0028(7) 0.0004(8) -0.0073(8)
C14 0.0231(9) 0.0291(9) 0.0401(10) -0.0027(8) 0.0000(8) -0.0080(7)
C25 0.0351(11) 0.0455(12) 0.0496(12) -0.0140(10) -0.0028(9) -0.0097(9)
C4 0.0369(11) 0.0365(10) 0.0435(11) -0.0058(9) -0.0029(9) -0.0116(8)
C23 0.0432(13) 0.0348(11) 0.0866(18) -0.0068(11) -0.0284(13) -0.0088(9)
C3 0.0590(14) 0.0364(11) 0.0424(11) -0.0043(9) 0.0087(10) -0.0211(10)
C6 0.0365(10) 0.0325(10) 0.0415(11) -0.0021(8) -0.0027(8) -0.0124(8)
C7 0.0437(12) 0.0374(11) 0.0461(12) -0.0026(9) -0.0152(9) -0.0103(9)
C15 0.0345(10) 0.0332(10) 0.0468(11) -0.0064(8) -0.0059(9) -0.0091(8)
C21 0.0442(11) 0.0375(11) 0.0407(11) 0.0008(9) -0.0091(9) -0.0152(9)
C2 0.0642(14) 0.0269(10) 0.0339(10) -0.0034(8) -0.0076(10) -0.0106(9)
C19 0.0442(12) 0.0348(11) 0.0495(12) -0.0001(9) -0.0006(10) -0.0121(9)
C18 0.0527(14) 0.0317(11) 0.0701(16) 0.0068(10) -0.0028(12) -0.0126(10)
C16 0.0404(12) 0.0412(12) 0.0641(14) -0.0166(10) -0.0047(10) -0.0143(9)
C22 0.0613(15) 0.0424(12) 0.0501(13) 0.0042(10) -0.0254(11) -0.0188(11)
C24 0.0327(11) 0.0542(14) 0.0777(17) -0.0204(12) -0.0047(11) -0.0109(10)
C17 0.0445(12) 0.0306(11) 0.0860(18) -0.0121(11) -0.0016(12) -0.0142(9)
C1 0.108(2) 0.0440(13) 0.0380(12) 0.0020(10) -0.0146(13) -0.0145(13)
S2 0.0999(5) 0.0446(3) 0.0364(3) -0.0139(2) 0.0164(3) -0.0358(3)
C41 0.0385(10) 0.0287(9) 0.0354(10) -0.0084(8) -0.0010(8) -0.0091(8)
C42 0.0438(11) 0.0441(11) 0.0256(9) -0.0019(8) -0.0003(8) -0.0174(9)
C39 0.0628(14) 0.0328(10) 0.0292(10) -0.0037(8) -0.0030(9) -0.0112(9)
C35 0.0510(12) 0.0324(10) 0.0403(11) -0.0119(8) 0.0082(9) -0.0182(9)
O33 0.0915(13) 0.0570(10) 0.0303(8) 0.0008(7) -0.0079(8) -0.0194(9)
C38 0.0574(13) 0.0370(10) 0.0311(10) -0.0086(8) 0.0104(9) -0.0199(9)
C43 0.0399(11) 0.0448(11) 0.0318(10) -0.0061(8) 0.0003(8) -0.0194(9)
C36 0.0387(11) 0.0373(11) 0.0537(13) -0.0061(9) -0.0032(10) -0.0152(9)
C50 0.0369(11) 0.0316(10) 0.0496(12) -0.0101(9) 0.0076(9) -0.0093(8)
C45 0.0457(12) 0.0442(12) 0.0435(12) -0.0063(9) 0.0053(9) -0.0158(10)
C32 0.0502(13) 0.0294(10) 0.0466(12) -0.0069(9) 0.0072(10) -0.0085(9)
C44 0.0327(10) 0.0443(11) 0.0402(11) -0.0050(9) 0.0004(8) -0.0171(9)
C40 0.0431(11) 0.0398(11) 0.0383(11) -0.0077(9) -0.0087(9) -0.0092(9)
C34 0.0370(11) 0.0406(11) 0.0631(14) -0.0156(10) 0.0161(10) -0.0149(9)
C37 0.0387(11) 0.0388(11) 0.0589(13) -0.0057(10) 0.0119(10) -0.0156(9)
C33 0.0396(12) 0.0367(11) 0.0608(14) -0.0109(10) -0.0024(10) -0.0056(9)
O31 0.1435(19) 0.0509(10) 0.0825(13) -0.0276(9) 0.0750(13) -0.0386(11)
C55 0.0535(13) 0.0411(12) 0.0522(13) -0.0060(10) 0.0148(11) -0.0150(10)
O32 0.166(2) 0.0709(12) 0.0440(10) -0.0019(8) -0.0309(12) -0.0663(14)
C51 0.0442(13) 0.0449(13) 0.0805(17) -0.0224(12) 0.0059(12) -0.0164(10)
C49 0.0504(13) 0.0528(13) 0.0432(12) -0.0013(10) -0.0079(10) -0.0139(11)
C46 0.0491(13) 0.0545(14) 0.0534(13) -0.0167(11) 0.0075(11) -0.0166(11)
C48 0.0630(16) 0.0453(13) 0.0632(16) 0.0021(11) -0.0141(13) -0.0088(11)
C47 0.0507(14) 0.0469(13) 0.0725(17) -0.0150(12) -0.0016(12) -0.0082(11)
C53 0.0646(18) 0.0502(15) 0.138(3) -0.0304(17) 0.056(2) -0.0284(13)
C54 0.0794(19) 0.0505(15) 0.0721(17) -0.0066(12) 0.0382(15) -0.0191(13)
C31 0.087(2) 0.0487(14) 0.0611(16) 0.0055(12) 0.0096(14) -0.0118(13)
C52 0.0486(15) 0.0601(17) 0.128(3) -0.0362(18) 0.0216(17) -0.0253(13)
O2 0.0827(12) 0.0335(8) 0.0585(10) -0.0061(7) -0.0376(9) -0.0142(8)

loop_
_atom_type_symbol
_atom_type_description
_atom_type_scat_dispersion_real
_atom_type_scat_dispersion_imag
_atom_type_scat_source
C C 0.0033 0.0016 'International Tables Vol C Tables 4.2.6.8 and 6.1.1.4'
H H 0.0000 0.0000 'International Tables Vol C Tables 4.2.6.8 and 6.1.1.4'
O O 0.0106 0.0060 'International Tables Vol C Tables 4.2.6.8 and 6.1.1.4'
S S 0.1246 0.1234 'International Tables Vol C Tables 4.2.6.8 and 6.1.1.4'

loop_
_geom_angle_atom_site_label_1
_geom_angle_atom_site_label_2
_geom_angle_atom_site_label_3
_geom_angle
O2 S1 O1 118.71(10)
O2 S1 C5 107.93(9)
O1 S1 C5 109.14(9)
O2 S1 C8 108.87(9)
O1 S1 C8 106.50(9)
C5 S1 C8 104.85(8)
C21 C20 C25 117.84(18)
C21 C20 C11 121.25(17)
C25 C20 C11 120.90(17)
C11 C12 C13 112.85(14)
C9 C8 C13 111.55(14)
C9 C8 S1 109.64(12)
C13 C8 S1 111.23(12)
C4 C5 C6 121.02(17)
C4 C5 S1 119.53(14)
C6 C5 S1 119.45(14)
C10 C11 C20 121.59(16)
C10 C11 C12 119.49(16)
C20 C11 C12 118.92(15)
C14 C13 C8 112.14(14)
C14 C13 C12 111.30(14)
C8 C13 C12 110.22(14)
C11 C10 C9 124.77(17)
O3 C9 C10 122.40(18)
O3 C9 C8 120.33(17)
C10 C9 C8 117.27(15)
C15 C14 C19 117.46(17)
C15 C14 C13 123.64(16)
C19 C14 C13 118.86(17)
C24 C25 C20 121.4(2)
C5 C4 C3 118.90(19)
C24 C23 C22 119.9(2)
C2 C3 C4 121.03(19)
C7 C6 C5 118.82(18)
C6 C7 C2 121.47(19)
C16 C15 C14 121.05(19)
C22 C21 C20 120.4(2)
C7 C2 C3 118.72(18)
C7 C2 C1 120.2(2)
C3 C2 C1 121.1(2)
C18 C19 C14 121.3(2)
C17 C18 C19 120.4(2)
C17 C16 C15 120.4(2)
C23 C22 C21 120.3(2)
C23 C24 C25 120.2(2)
C16 C17 C18 119.4(2)
O32 S2 O31 119.44(13)
O32 S2 C35 108.80(11)
O31 S2 C35 108.09(11)
O32 S2 C38 107.06(11)
O31 S2 C38 108.14(10)
C35 S2 C38 104.28(9)
C40 C41 C50 121.72(18)
C40 C41 C42 119.74(17)
C50 C41 C42 118.53(16)
C41 C42 C43 113.59(15)
O33 C39 C40 121.8(2)
O33 C39 C38 120.7(2)
C40 C39 C38 117.53(16)
C36 C35 C34 120.42(19)
C36 C35 S2 119.93(17)
C34 C35 S2 119.64(16)
C39 C38 C43 111.60(16)
C39 C38 S2 109.49(14)
C43 C38 S2 111.69(13)
C44 C43 C38 111.44(15)
C44 C43 C42 111.96(16)
C38 C43 C42 110.27(16)
C37 C36 C35 119.19(19)
C55 C50 C51 118.2(2)
C55 C50 C41 120.85(19)
C51 C50 C41 120.90(19)
C46 C45 C44 121.2(2)
C33 C32 C37 118.55(19)
C33 C32 C31 120.8(2)
C37 C32 C31 120.6(2)
C49 C44 C45 116.8(2)
C49 C44 C43 119.02(18)
C45 C44 C43 124.12(18)
C41 C40 C39 124.33(19)
C33 C34 C35 119.32(19)
C36 C37 C32 121.35(19)
C34 C33 C32 121.2(2)
C50 C55 C54 120.4(2)
C52 C51 C50 120.4(3)
C48 C49 C44 121.5(2)
C47 C46 C45 120.6(2)
C47 C48 C49 120.8(2)
C48 C47 C46 118.9(2)
C52 C53 C54 119.8(2)
C53 C54 C55 120.2(3)
C53 C52 C51 120.9(3)

loop_
_geom_bond_atom_site_label_1
_geom_bond_atom_site_label_2
_geom_bond_distance
S1 O2 1.4340(16)
S1 O1 1.4357(16)
S1 C5 1.7575(18)
S1 C8 1.8108(17)
O3 C9 1.224(2)
C20 C21 1.394(3)
C20 C25 1.396(3)
C20 C11 1.480(2)
C12 C11 1.505(2)
C12 C13 1.538(2)
C8 C9 1.524(3)
C8 C13 1.533(2)
C5 C4 1.383(3)
C5 C6 1.384(3)
C11 C10 1.346(2)
C13 C14 1.529(2)
C10 C9 1.449(3)
C14 C15 1.394(3)
C14 C19 1.395(3)
C25 C24 1.379(3)
C4 C3 1.383(3)
C23 C24 1.367(3)
C23 C22 1.381(3)
C3 C2 1.383(3)
C6 C7 1.375(3)
C7 C2 1.382(3)
C15 C16 1.390(3)
C21 C22 1.392(3)
C2 C1 1.512(3)
C19 C18 1.383(3)
C18 C17 1.379(3)
C16 C17 1.378(3)
S2 O32 1.430(2)
S2 O31 1.434(2)
S2 C35 1.753(2)
S2 C38 1.813(2)
C41 C40 1.349(3)
C41 C50 1.477(3)
C41 C42 1.505(3)
C42 C43 1.539(3)
C39 O33 1.228(2)
C39 C40 1.447(3)
C39 C38 1.517(3)
C35 C36 1.383(3)
C35 C34 1.389(3)
C38 C43 1.532(3)
C43 C44 1.531(3)
C36 C37 1.376(3)
C50 C55 1.391(3)
C50 C51 1.403(3)
C45 C46 1.384(3)
C45 C44 1.394(3)
C32 C33 1.384(3)
C32 C37 1.385(3)
C32 C31 1.508(3)
C44 C49 1.394(3)
C34 C33 1.375(3)
C55 C54 1.392(3)
C51 C52 1.373(4)
C49 C48 1.377(3)
C46 C47 1.376(3)
C48 C47 1.371(3)
C53 C52 1.369(4)
C53 C54 1.377(4)
